data_7206480
loop_
_publ_author_name
'Mousavi, Maliheh'
'B\'ereau, Virginie'
'Costes, Jean-Pierre'
'Duhayon, Carine'
'Sutter, Jean-Pascal'

_publ_section_title
;
 Oligomeric and polymeric organizations of potassium salts with
 compartmental Schiff-base complexes as ligands
;
_journal_issue 19
_journal_name_full CrystEngComm
_journal_page_first 5908
_journal_paper_doi 10.1039/c1ce05127j
_journal_volume 13
_journal_year 2011
_chemical_formula_moiety
;
3(C21 H24 N2 Ni1 O4),K2,(C8 H20 N),(C6 Mo N6 S6),4(C2 H3 N), 2(H2 O)
;
_chemical_formula_sum 'C85 H108 K2 Mo N17 Ni3 O14 S6'
_chemical_formula_weight 2134.56
_space_group_IT_number 12
_symmetry_cell_setting monoclinic
_symmetry_space_group_name_Hall '-C 2y'
_symmetry_space_group_name_H-M 'C 1 2/m 1'
_atom_sites_solution_hydrogens geom
_atom_sites_solution_primary direct
_cell_angle_alpha 90
_cell_angle_beta 105.626(6)
_cell_angle_gamma 90
_cell_formula_units_Z 4
_cell_length_a 23.3664(8)
_cell_length_b 37.452(2)
_cell_length_c 12.1573(8)
_cell_measurement_reflns_used 9586
_cell_measurement_temperature 180
_cell_measurement_theta_max 29
_cell_measurement_theta_min 3
_cell_volume 10245.9(10)
_computing_cell_refinement 'Apex2 (Bruker AXS, 2006)'
_computing_data_collection 'Apex2 (Bruker AXS, 2006)'
_computing_data_reduction 'Apex2 (Bruker AXS, 2006)'
_computing_molecular_graphics 'CAMERON (Watkin et al., 1996)'
_computing_publication_material 'CRYSTALS (Betteridge et al., 2003)'
_computing_structure_refinement 'CRYSTALS (Betteridge et al., 2003)'
_computing_structure_solution 'SIR92 (Altomare et al., 1994)'
_diffrn_ambient_temperature 180
_diffrn_measured_fraction_theta_full 0.996
_diffrn_measured_fraction_theta_max 0.992
_diffrn_measurement_device Area
_diffrn_measurement_device_type 'Bruker Kappa Apex2'
_diffrn_measurement_method '\f & \w scans'
_diffrn_radiation_monochromator graphite
_diffrn_radiation_type 'Mo K\a'
_diffrn_radiation_wavelength 0.71073
_diffrn_reflns_av_R_equivalents 0.075
_diffrn_reflns_limit_h_max 32
_diffrn_reflns_limit_h_min -32
_diffrn_reflns_limit_k_max 51
_diffrn_reflns_limit_k_min -51
_diffrn_reflns_limit_l_max 16
_diffrn_reflns_limit_l_min -16
_diffrn_reflns_number 48950
_diffrn_reflns_theta_full 28.715
_diffrn_reflns_theta_max 29.301
_diffrn_reflns_theta_min 2.829
_diffrn_standards_number 0
_exptl_absorpt_coefficient_mu 0.931
_exptl_absorpt_correction_T_max 0.87
_exptl_absorpt_correction_T_min 0.82
_exptl_absorpt_correction_type multi-scan
_exptl_absorpt_process_details 'Blessing, acta cryst. (1995), a51, 33-38'
_exptl_crystal_colour orange
_exptl_crystal_density_diffrn 1.384
_exptl_crystal_density_method 'not measured'
_exptl_crystal_description block
_exptl_crystal_F_000 4420
_exptl_crystal_size_max 0.250
_exptl_crystal_size_mid 0.150
_exptl_crystal_size_min 0.150
_refine_diff_density_max 1.80
_refine_diff_density_min -0.84
_refine_ls_extinction_method None
_refine_ls_goodness_of_fit_ref 1.0872
_refine_ls_hydrogen_treatment constr
_refine_ls_matrix_type full
_refine_ls_number_parameters 582
_refine_ls_number_reflns 5855
_refine_ls_number_restraints 12
_refine_ls_R_factor_all 0.1509
_refine_ls_R_factor_gt 0.0620
_refine_ls_shift/su_max 0.0099963
_refine_ls_shift/su_mean 0.0000640
_refine_ls_structure_factor_coef F
_refine_ls_weighting_details
;
Method, part 1, Chebychev polynomial, (Watkin, 1994, Prince, 1982)
[weight] = 1.0/[A~0~*T~0~(x)+A~1~*T~1~(x) ... +A~n-1~]*T~n-1~(x)]
where A~i~ are the Chebychev coefficients listed below and x= Fcalc/Fmax
Method = Robust Weighting (Prince, 1982)
W = [weight] * [1-(deltaF/6*sigmaF)^2^]^2^
A~i~ are:
0.436 0.460 0.192
;
_refine_ls_weighting_scheme calc
_refine_ls_wR_factor_all 0.1563
_refine_ls_wR_factor_gt 0.0641
_refine_ls_wR_factor_ref 0.0653
_reflns_limit_h_max 30
_reflns_limit_h_min -32
_reflns_limit_k_max 51
_reflns_limit_k_min 0
_reflns_limit_l_max 16
_reflns_limit_l_min 0
_reflns_number_gt 5635
_reflns_number_total 14120
_reflns_threshold_expression I>2.0\s(I)
_oxford_refine_ls_r_factor_ref 0.0639
_oxford_reflns_number_all 14088
_oxford_reflns_threshold_expression_ref I>1.8\s(I)
_cod_data_source_file c1ce05127j.txt
_cod_data_source_block 1
_cod_depositor_comments
;
The following automatic conversions were performed:

'_symmetry_cell_setting' value 'Monoclinic' changed to 'monoclinic'
according to /home/saulius/struct/CIF-dictionaries/cif_core.dic
dictionary named 'cif_core.dic' version 2.4.1 from 2010-06-29.

Automatic conversion script
Id: cif_fix_values 1715 2011-07-08 13:25:40Z adriana 

The following automatic conversions were performed:

data name '_diffrn_measurement_device-type' was replaced with
'_diffrn_measurement_device_type' as specified in the replacement
file 'data/replacement-values/replacement_tags.lst'.

Automatic conversion script
Id: cif_correct_tags 9268 2022-04-12 08:56:07Z antanas 
;
_cod_original_cell_volume 10246.0(10)
_cod_original_sg_symbol_H-M 'C 1 2/m 1 '
_cod_original_formula_sum 'C85 H108 K2 Mo1 N17 Ni3 O14 S6'
_cod_database_code 7206480

loop_
_symmetry_equiv_pos_as_xyz
x,y,z
-x,-y,-z
x+1/2,y+1/2,z
-x+1/2,-y+1/2,-z
-x,y,-z
x,-y,z
-x+1/2,y+1/2,-z
x+1/2,-y+1/2,z

loop_
_atom_site_label
_atom_site_type_symbol
_atom_site_fract_x
_atom_site_fract_y
_atom_site_fract_z
_atom_site_U_iso_or_equiv
_atom_site_occupancy
_atom_site_adp_type
_atom_site_refinement_flags_posn
_atom_site_refinement_flags_adp
Mo1 Mo 0.75302(5) 0.5000 0.28524(9) 0.0627 1.0000 Uani S T
Ni1 Ni 0.68658(3) 0.754434(19) 0.07457(6) 0.0296 1.0000 Uani . .
Ni2 Ni 0.5000 0.77089(3) 0.0000 0.0302 1.0000 Uani S T
K1 K 0.57411(5) 0.68621(3) -0.03747(10) 0.0368 1.0000 Uani . .
C1 C 0.8144(3) 0.55884(18) 0.1609(6) 0.0554 1.0000 Uani . .
C2 C 0.8726(10) 0.5000 0.4787(18) 0.1062 1.0000 Uani S T
C3 C 0.6931(4) 0.55773(19) 0.4153(7) 0.0670 1.0000 Uani . .
C4 C 0.6454(6) 0.5000 0.0547(14) 0.0724 1.0000 Uani S T
C5 C 0.6682(4) 0.60089(18) 0.0782(7) 0.0645 1.0000 Uani . .
C6 C 0.7055(3) 0.65193(17) 0.1876(5) 0.0382 1.0000 Uani . .
C7 C 0.7363(3) 0.63233(19) 0.2776(6) 0.0485 1.0000 Uani . .
C8 C 0.7677(3) 0.6485(2) 0.3792(6) 0.0540 1.0000 Uani . .
C9 C 0.7679(3) 0.6844(2) 0.3865(5) 0.0461 1.0000 Uani . .
C10 C 0.7380(2) 0.70544(17) 0.2946(4) 0.0351 1.0000 Uani . .
C11 C 0.7064(2) 0.68965(16) 0.1917(4) 0.0327 1.0000 Uani . .
C12 C 0.7343(2) 0.74293(17) 0.3075(5) 0.0348 1.0000 Uani . .
C13 C 0.7063(3) 0.80191(16) 0.2586(5) 0.0380 1.0000 Uani . .
C14 C 0.7487(2) 0.82755(16) 0.2237(5) 0.0371 1.0000 Uani . .
C15 C 0.7601(2) 0.81543(16) 0.1132(5) 0.0365 1.0000 Uani . .
C16 C 0.6863(2) 0.81419(15) -0.0619(5) 0.0355 1.0000 Uani . .
C17 C 0.6421(2) 0.80014(16) -0.1558(4) 0.0330 1.0000 Uani . .
C18 C 0.6203(3) 0.82128(18) -0.2512(5) 0.0429 1.0000 Uani . .
C19 C 0.5816(3) 0.80792(19) -0.3462(5) 0.0493 1.0000 Uani . .
C20 C 0.5651(3) 0.7728(2) -0.3486(5) 0.0458 1.0000 Uani . .
C21 C 0.5865(2) 0.75095(17) -0.2568(4) 0.0339 1.0000 Uani . .
C22 C 0.6252(2) 0.76423(15) -0.1554(4) 0.0283 1.0000 Uani . .
C23 C 0.5426(3) 0.6997(2) -0.3562(5) 0.0488 1.0000 Uani . .
C24 C 0.8075(3) 0.82740(19) 0.3149(6) 0.0508 1.0000 Uani . .
C25 C 0.7216(3) 0.86442(18) 0.2122(6) 0.0526 1.0000 Uani . .
C26 C 0.4194(3) 0.6444(2) -0.2711(6) 0.0641 1.0000 Uani . .
C27 C 0.4210(2) 0.70743(19) -0.2680(5) 0.0401 1.0000 Uani . .
C28 C 0.3863(3) 0.7097(2) -0.3780(5) 0.0463 1.0000 Uani . .
C29 C 0.3773(3) 0.7426(2) -0.4339(5) 0.0515 1.0000 Uani . .
C30 C 0.4025(3) 0.7721(2) -0.3798(5) 0.0455 1.0000 Uani . .
C31 C 0.4365(2) 0.77021(17) -0.2664(5) 0.0356 1.0000 Uani . .
C32 C 0.4456(2) 0.73835(16) -0.2077(4) 0.0320 1.0000 Uani . .
C33 C 0.4659(2) 0.80165(18) -0.2159(5) 0.0403 1.0000 Uani . .
C34 C 0.5268(3) 0.83826(16) -0.0741(5) 0.0396 1.0000 Uani . .
C35 C 0.5000 0.8618(2) 0.0000 0.0405 1.0000 Uani S T
C36 C 0.5486(3) 0.8844(2) 0.0752(7) 0.0655 1.0000 Uani . .
C37 C 0.9104(7) 0.5883(4) 0.4282(12) 0.1526 1.0000 Uani . .
C38 C 0.9181(6) 0.6101(3) 0.5255(10) 0.1070 1.0000 Uani . .
C39 C 0.5564(8) 0.5703(4) -0.3226(13) 0.1758 1.0000 Uani . .
C40 C 0.5709(5) 0.6006(3) -0.2500(9) 0.0863 1.0000 Uani . .
N1 N 0.7915(3) 0.53881(14) 0.2070(5) 0.0585 1.0000 Uani . .
N2 N 0.8264(6) 0.5000 0.4178(12) 0.0824 1.0000 Uani S T
N3 N 0.7149(3) 0.53854(16) 0.3657(6) 0.0737 1.0000 Uani . .
N4 N 0.6795(5) 0.5000 0.1408(11) 0.0717 1.0000 Uani S T
N5 N 0.71487(19) 0.76519(12) 0.2280(4) 0.0317 1.0000 Uani . .
N6 N 0.70806(19) 0.79910(13) 0.0340(4) 0.0329 1.0000 Uani . .
N7 N 0.4931(2) 0.80573(12) -0.1104(4) 0.0336 1.0000 Uani . .
N8 N 0.9265(7) 0.6283(3) 0.5965(9) 0.1590 1.0000 Uani . .
N9 N 0.5798(4) 0.6233(2) -0.1936(7) 0.0895 1.0000 Uani . .
O1 O 0.67129(18) 0.63855(11) 0.0881(3) 0.0423 1.0000 Uani . .
O2 O 0.67633(16) 0.70714(10) 0.1033(3) 0.0337 1.0000 Uani . .
O3 O 0.64390(16) 0.74276(10) -0.0699(3) 0.0327 1.0000 Uani . .
O4 O 0.57360(17) 0.71566(11) -0.2519(3) 0.0388 1.0000 Uani . .
O5 O 0.43545(19) 0.67648(12) -0.2081(3) 0.0460 1.0000 Uani . .
O6 O 0.47730(16) 0.73424(10) -0.1026(3) 0.0338 1.0000 Uani . .
S1 S 0.84615(13) 0.58691(6) 0.0977(2) 0.0872 1.0000 Uani . .
S2 S 0.9393(3) 0.5000 0.5680(6) 0.1808 1.0000 Uani S T
S3 S 0.66442(15) 0.58476(6) 0.4888(2) 0.1040 1.0000 Uani . .
S4 S 0.5952(2) 0.5000 -0.0669(5) 0.1218 1.0000 Uani S T
C41 C 0.8378(13) 0.520594(10) 0.827(3) 0.158(11) 0.5000 Uiso D .
C42 C 0.8488(15) 0.5464(9) 0.752(3) 0.162(13) 0.5000 Uiso D .
C43 C 0.7834(11) 0.479726(10) 0.683(2) 0.125(8) 0.5000 Uiso D .
C44 C 0.8275(11) 0.4495(6) 0.682(2) 0.110(8) 0.5000 Uiso D .
C45 C 0.7257(14) 0.518242(10) 0.725(3) 0.182(14) 0.5000 Uiso D .
C46 C 0.7063(18) 0.5458(10) 0.809(3) 0.188(16) 0.5000 Uiso D .
C47 C 0.7746(12) 0.484614(10) 0.890(2) 0.155(11) 0.5000 Uiso D .
C48 C 0.7305(9) 0.4562(6) 0.871(2) 0.089(6) 0.5000 Uiso D .
N10 N 0.7827(4) 0.5000 0.7832(8) 0.069(2) 1.0000 Uiso DS .
O7 O 0.5000 0.6235(3) 0.0000 0.108(3) 1.0000 Uiso S .
O8 O 1.0590(13) 0.5000 0.813(2) 0.162(10) 0.5000 Uiso S .
O9 O 0.4317(15) 0.5000 0.667(3) 0.182(12) 0.5000 Uiso S .
H51 H 0.6448 0.5947 0.0026 0.0988 1.0000 Uiso R .
H53 H 0.7078 0.5915 0.0910 0.0989 1.0000 Uiso R .
H52 H 0.6505 0.5915 0.1347 0.0991 1.0000 Uiso R .
H71 H 0.7360 0.6076 0.2716 0.0601 1.0000 Uiso R .
H81 H 0.7885 0.6346 0.4402 0.0651 1.0000 Uiso R .
H91 H 0.7885 0.6956 0.4546 0.0581 1.0000 Uiso R .
H121 H 0.7477 0.7519 0.3818 0.0402 1.0000 Uiso R .
H131 H 0.7114 0.8035 0.3409 0.0469 1.0000 Uiso R .
H132 H 0.6660 0.8088 0.2183 0.0470 1.0000 Uiso R .
H151 H 0.7722 0.8360 0.0768 0.0450 1.0000 Uiso R .
H152 H 0.7922 0.7981 0.1304 0.0451 1.0000 Uiso R .
H161 H 0.7007 0.8371 -0.0714 0.0413 1.0000 Uiso R .
H181 H 0.6329 0.8450 -0.2492 0.0542 1.0000 Uiso R .
H191 H 0.5659 0.8226 -0.4091 0.0591 1.0000 Uiso R .
H201 H 0.5392 0.7631 -0.4142 0.0561 1.0000 Uiso R .
H231 H 0.5366 0.6748 -0.3422 0.0721 1.0000 Uiso R .
H232 H 0.5649 0.7022 -0.4122 0.0719 1.0000 Uiso R .
H233 H 0.5045 0.7114 -0.3845 0.0719 1.0000 Uiso R .
H242 H 0.8357 0.8416 0.2891 0.0760 1.0000 Uiso R .
H243 H 0.8021 0.8370 0.3847 0.0760 1.0000 Uiso R .
H241 H 0.8217 0.8033 0.3275 0.0760 1.0000 Uiso R .
H251 H 0.7506 0.8818 0.2039 0.0821 1.0000 Uiso R .
H252 H 0.7088 0.8699 0.2801 0.0820 1.0000 Uiso R .
H253 H 0.6878 0.8649 0.1458 0.0821 1.0000 Uiso R .
H262 H 0.4358 0.6247 -0.2235 0.0959 1.0000 Uiso R .
H263 H 0.3765 0.6424 -0.2963 0.0960 1.0000 Uiso R .
H261 H 0.4351 0.6451 -0.3368 0.0960 1.0000 Uiso R .
H281 H 0.3686 0.6891 -0.4155 0.0571 1.0000 Uiso R .
H291 H 0.3544 0.7440 -0.5090 0.0610 1.0000 Uiso R .
H301 H 0.3969 0.7941 -0.4183 0.0553 1.0000 Uiso R .
H331 H 0.4656 0.8210 -0.2639 0.0483 1.0000 Uiso R .
H341 H 0.5285 0.8518 -0.1416 0.0501 1.0000 Uiso R .
H342 H 0.5670 0.8317 -0.0305 0.0500 1.0000 Uiso R .
H361 H 0.5718 0.8950 0.0297 0.0969 1.0000 Uiso R .
H363 H 0.5308 0.9022 0.1114 0.0969 1.0000 Uiso R .
H362 H 0.5736 0.8690 0.1311 0.0971 1.0000 Uiso R .
H372 H 0.9319 0.5984 0.3784 0.2171 1.0000 Uiso R .
H371 H 0.9256 0.5647 0.4487 0.2170 1.0000 Uiso R .
H373 H 0.8695 0.5863 0.3863 0.2170 1.0000 Uiso R .
H411 H 0.8376 0.5314 0.8948 0.1733 0.5000 Uiso R .
H412 H 0.8704 0.5000 0.8423 0.1733 1.0000 Uiso RS .
H421 H 0.8827 0.5578 0.7825 0.1920 0.5000 Uiso R .
H422 H 0.8158 0.5620 0.7366 0.1920 0.5000 Uiso R .
H423 H 0.8486 0.5346 0.6841 0.1920 0.5000 Uiso R .
H451 H 0.6950 0.5000 0.7019 0.2274 1.0000 Uiso RS .
H452 H 0.7300 0.5317 0.6661 0.2274 0.5000 Uiso R .
H461 H 0.6692 0.5578 0.7799 0.2310 0.5000 Uiso R .
H462 H 0.6999 0.5324 0.8748 0.2310 0.5000 Uiso R .
H463 H 0.7348 0.5623 0.8390 0.2310 0.5000 Uiso R .
H471 H 0.7583 0.5000 0.9231 0.1918 1.0000 Uiso RS .
H472 H 0.8108 0.4773 0.9399 0.1918 0.5000 Uiso R .
H481 H 0.7254 0.4488 0.9401 0.1066 0.5000 Uiso R .
H482 H 0.6951 0.4631 0.8219 0.1066 0.5000 Uiso R .
H483 H 0.7476 0.4379 0.8386 0.1066 0.5000 Uiso R .
H432 H 0.7870 0.5000 0.6270 0.1517 1.0000 Uiso RS .
H441 H 0.8209 0.4391 0.6108 0.1355 0.5000 Uiso R .
H442 H 0.8226 0.4329 0.7351 0.1355 0.5000 Uiso R .
H443 H 0.8646 0.4596 0.7044 0.1355 0.5000 Uiso R .
H391 H 0.5862 0.5663 -0.3587 0.2066 1.0000 Uiso R .
H392 H 0.5206 0.5744 -0.3772 0.2066 1.0000 Uiso R .
H393 H 0.5526 0.5503 -0.2795 0.2066 1.0000 Uiso R .
H431 H 0.7468 0.4704 0.6560 0.1496 0.5000 Uiso R .

loop_
_atom_site_aniso_label
_atom_site_aniso_U_11
_atom_site_aniso_U_22
_atom_site_aniso_U_33
_atom_site_aniso_U_23
_atom_site_aniso_U_13
_atom_site_aniso_U_12
Mo1 0.0807(7) 0.0345(5) 0.0933(7) 0.0000 0.0586(6) 0.0000
Ni1 0.0289(3) 0.0373(4) 0.0234(3) 0.0008(3) 0.0084(3) -0.0034(3)
Ni2 0.0325(5) 0.0362(6) 0.0224(5) 0.0000 0.0085(4) 0.0000
K1 0.0323(7) 0.0423(7) 0.0359(6) -0.0004(6) 0.0092(5) -0.0023(5)
C1 0.064(5) 0.038(4) 0.076(5) -0.008(3) 0.040(4) 0.000(3)
C2 0.121(15) 0.083(11) 0.138(16) 0.0000 0.077(13) 0.0000
C3 0.098(6) 0.037(4) 0.083(6) 0.012(4) 0.053(5) 0.006(4)
C4 0.067(8) 0.052(7) 0.113(11) 0.0000 0.048(8) 0.0000
C5 0.076(5) 0.037(4) 0.078(5) -0.006(4) 0.017(4) 0.003(4)
C6 0.037(3) 0.046(4) 0.036(3) 0.007(3) 0.017(3) -0.002(3)
C7 0.049(4) 0.048(4) 0.053(4) 0.013(3) 0.021(3) 0.007(3)
C8 0.041(4) 0.076(5) 0.045(4) 0.027(4) 0.012(3) 0.016(3)
C9 0.034(3) 0.069(5) 0.036(3) 0.004(3) 0.010(3) 0.003(3)
C10 0.025(3) 0.055(4) 0.026(3) 0.008(3) 0.008(2) 0.002(3)
C11 0.023(3) 0.047(3) 0.030(3) 0.006(3) 0.011(2) -0.003(2)
C12 0.023(3) 0.056(4) 0.026(3) -0.004(3) 0.007(2) -0.006(3)
C13 0.035(3) 0.049(4) 0.034(3) -0.010(3) 0.015(2) -0.007(3)
C14 0.031(3) 0.041(3) 0.043(3) -0.004(3) 0.014(2) -0.005(3)
C15 0.030(3) 0.038(3) 0.045(3) 0.004(3) 0.015(2) -0.003(2)
C16 0.038(3) 0.034(3) 0.041(3) 0.005(3) 0.023(3) 0.005(3)
C17 0.033(3) 0.043(3) 0.026(3) 0.003(3) 0.015(2) 0.004(3)
C18 0.047(4) 0.047(4) 0.040(3) 0.011(3) 0.022(3) 0.013(3)
C19 0.054(4) 0.060(5) 0.038(4) 0.017(3) 0.018(3) 0.019(3)
C20 0.038(3) 0.074(5) 0.025(3) 0.004(3) 0.009(3) 0.013(3)
C21 0.024(3) 0.054(4) 0.025(3) 0.002(3) 0.010(2) 0.003(3)
C22 0.019(2) 0.043(3) 0.023(3) -0.002(2) 0.008(2) 0.004(2)
C23 0.039(3) 0.079(5) 0.028(3) -0.008(3) 0.008(3) -0.012(3)
C24 0.041(4) 0.061(4) 0.049(4) -0.008(3) 0.010(3) -0.012(3)
C25 0.064(4) 0.044(4) 0.054(4) -0.006(3) 0.022(3) -0.001(3)
C26 0.070(5) 0.067(5) 0.060(5) -0.025(4) 0.026(4) -0.019(4)
C27 0.026(3) 0.065(4) 0.030(3) -0.006(3) 0.008(2) 0.003(3)
C28 0.028(3) 0.081(5) 0.033(3) -0.021(3) 0.013(3) -0.010(3)
C29 0.026(3) 0.101(6) 0.027(3) 0.000(4) 0.006(2) 0.010(4)
C30 0.030(3) 0.077(5) 0.029(3) 0.009(3) 0.007(2) 0.011(3)
C31 0.024(3) 0.057(4) 0.027(3) 0.003(3) 0.010(2) 0.007(3)
C32 0.021(3) 0.051(4) 0.027(3) -0.002(3) 0.010(2) 0.003(2)
C33 0.032(3) 0.058(4) 0.037(3) 0.016(3) 0.019(3) 0.013(3)
C34 0.040(3) 0.043(3) 0.043(3) 0.004(3) 0.023(3) 0.002(3)
C35 0.047(5) 0.041(5) 0.043(5) 0.0000 0.028(4) 0.0000
C36 0.074(5) 0.055(4) 0.084(6) -0.020(4) 0.050(4) -0.022(4)
C37 0.204(16) 0.105(10) 0.116(10) -0.022(8) -0.012(10) -0.016(10)
C38 0.154(10) 0.057(6) 0.082(7) -0.001(5) -0.015(7) -0.022(6)
C39 0.229(19) 0.170(15) 0.153(13) -0.052(12) 0.094(13) -0.048(13)
C40 0.111(8) 0.084(7) 0.079(7) -0.013(6) 0.052(6) -0.010(6)
N1 0.070(4) 0.033(3) 0.083(4) -0.001(3) 0.038(3) 0.000(3)
N2 0.094(9) 0.060(6) 0.118(10) 0.0000 0.071(8) 0.0000
N3 0.099(5) 0.040(3) 0.107(6) 0.001(3) 0.071(5) 0.001(3)
N4 0.087(8) 0.037(5) 0.113(9) 0.0000 0.064(7) 0.0000
N5 0.029(2) 0.040(3) 0.028(2) -0.003(2) 0.0130(19) -0.010(2)
N6 0.031(2) 0.039(3) 0.031(2) -0.002(2) 0.013(2) -0.005(2)
N7 0.034(3) 0.040(3) 0.029(2) 0.006(2) 0.013(2) 0.005(2)
N8 0.283(16) 0.078(7) 0.083(7) -0.016(5) -0.007(8) -0.047(8)
N9 0.097(6) 0.092(6) 0.085(6) -0.003(5) 0.033(5) 0.002(5)
O1 0.048(2) 0.036(2) 0.042(2) 0.0004(19) 0.0116(19) 0.0004(19)
O2 0.038(2) 0.036(2) 0.0250(19) 0.0047(17) 0.0055(16) -0.0050(17)
O3 0.035(2) 0.039(2) 0.0212(18) 0.0003(17) 0.0023(15) -0.0024(17)
O4 0.037(2) 0.050(3) 0.029(2) -0.0057(18) 0.0067(17) -0.0066(18)
O5 0.048(3) 0.051(3) 0.039(2) -0.015(2) 0.0110(19) -0.007(2)
O6 0.035(2) 0.043(2) 0.0196(18) -0.0022(16) 0.0006(15) 0.0028(17)
S1 0.128(2) 0.0556(12) 0.1056(18) 0.0030(12) 0.0792(17) -0.0166(13)
S2 0.149(5) 0.210(7) 0.166(6) 0.0000 0.013(5) 0.0000
S3 0.177(3) 0.0580(13) 0.112(2) 0.0137(14) 0.098(2) 0.0389(16)
S4 0.096(3) 0.122(4) 0.149(4) 0.0000 0.035(3) 0.0000

loop_
_atom_type_symbol
_atom_type_scat_dispersion_real
_atom_type_scat_dispersion_imag
_atom_type_scat_Cromer_Mann_a1
_atom_type_scat_Cromer_Mann_b1
_atom_type_scat_Cromer_Mann_a2
_atom_type_scat_Cromer_Mann_b2
_atom_type_scat_Cromer_Mann_a3
_atom_type_scat_Cromer_Mann_b3
_atom_type_scat_Cromer_Mann_a4
_atom_type_scat_Cromer_Mann_b4
_atom_type_scat_Cromer_Mann_c
_atom_type_scat_source
C 0.0033 0.0016 2.3100 20.8439 1.0200 10.2075 1.5886 0.5687 0.8650 51.6512 0.2156 'International Tables Vol C 4.2.6.8 and 6.1.1.4'
N 0.0061 0.0033 12.2126 0.0057 3.1322 9.8933 2.0125 28.9975 1.1663 0.5826 -11.5290 'International Tables Vol C 4.2.6.8 and 6.1.1.4'
O 0.0106 0.0060 3.0485 13.2771 2.2868 5.7011 1.5463 0.3239 0.8670 32.9089 0.2508 'International Tables Vol C 4.2.6.8 and 6.1.1.4'
K 0.2009 0.2494 8.2186 12.7949 7.4398 0.7748 1.0519 213.1870 0.8659 41.6841 1.4228 'International Tables Vol C 4.2.6.8 and 6.1.1.4'
Ni 0.3393 1.1124 12.8376 3.8785 7.2920 0.2565 4.4438 12.1763 2.3800 66.3421 1.0341 'International Tables Vol C 4.2.6.8 and 6.1.1.4'
Mo -1.6832 0.6857 3.7025 0.2772 17.2356 1.0958 12.8876 11.0040 3.7429 61.6584 4.3875 'International Tables Vol C 4.2.6.8 and 6.1.1.4'
S 0.1246 0.1234 6.9053 1.4679 5.2034 22.2151 1.4379 0.2536 1.5863 56.1720 0.8669 'International Tables Vol C 4.2.6.8 and 6.1.1.4'
H 0.0000 0.0000 0.4930 10.5109 0.3229 26.1257 0.1402 3.1424 0.0408 57.7998 0.0030 'International Tables Vol C 4.2.6.8 and 6.1.1.4'

loop_
_geom_angle_atom_site_label_1
_geom_angle_site_symmetry_1
_geom_angle_atom_site_label_2
_geom_angle_atom_site_label_3
_geom_angle_site_symmetry_3
_geom_angle
_geom_angle_publ_flag
N3 6_565 Mo1 N1 6_565 91.3(2) yes
N3 6_565 Mo1 N1 . 179.2(3) yes
N1 6_565 Mo1 N1 . 89.2(3) yes
N3 6_565 Mo1 N2 . 90.2(3) yes
N1 6_565 Mo1 N2 . 89.2(3) yes
N1 . Mo1 N2 . 89.2(3) yes
N3 6_565 Mo1 N3 . 88.2(3) yes
N1 6_565 Mo1 N3 . 179.2(3) yes
N1 . Mo1 N3 . 91.3(2) yes
N2 . Mo1 N3 . 90.2(3) yes
N3 6_565 Mo1 N4 . 92.1(3) yes
N1 6_565 Mo1 N4 . 88.5(3) yes
N1 . Mo1 N4 . 88.5(3) yes
N2 . Mo1 N4 . 176.8(4) yes
N3 . Mo1 N4 . 92.1(3) yes
N5 . Ni1 N6 . 91.31(19) yes
N5 . Ni1 O2 . 92.75(18) yes
N6 . Ni1 O2 . 169.24(18) yes
N5 . Ni1 O3 . 168.09(17) yes
N6 . Ni1 O3 . 94.44(18) yes
O2 . Ni1 O3 . 83.46(16) yes
N7 5_655 Ni2 O6 5_655 94.68(18) yes
N7 5_655 Ni2 N7 . 90.1(3) yes
O6 5_655 Ni2 N7 . 167.21(18) yes
N7 5_655 Ni2 O6 . 167.21(18) yes
O6 5_655 Ni2 O6 . 83.1(2) yes
N7 . Ni2 O6 . 94.68(18) yes
N1 . C1 S1 . 179.5(6) yes
N2 . C2 S2 . 179.5(17) yes
N3 . C3 S3 . 178.0(9) yes
N4 . C4 S4 . 178.5(12) yes
O1 . C5 H51 . 108.9 no
O1 . C5 H53 . 108.9 no
H51 . C5 H53 . 109.9 no
O1 . C5 H52 . 109.2 no
H51 . C5 H52 . 110.5 no
H53 . C5 H52 . 109.4 no
C7 . C6 C11 . 120.9(6) yes
C7 . C6 O1 . 125.4(6) yes
C11 . C6 O1 . 113.7(5) yes
C6 . C7 C8 . 121.3(7) yes
C6 . C7 H71 . 119.1 no
C8 . C7 H71 . 119.6 no
C7 . C8 C9 . 118.9(6) yes
C7 . C8 H81 . 120.0 no
C9 . C8 H81 . 121.1 no
C8 . C9 C10 . 121.3(6) yes
C8 . C9 H91 . 119.7 no
C10 . C9 H91 . 119.0 no
C9 . C10 C11 . 120.6(6) yes
C9 . C10 C12 . 120.2(5) yes
C11 . C10 C12 . 119.0(5) yes
C6 . C11 C10 . 116.9(5) yes
C6 . C11 O2 . 118.5(5) yes
C10 . C11 O2 . 124.5(5) yes
C10 . C12 N5 . 126.1(5) yes
C10 . C12 H121 . 116.7 no
N5 . C12 H121 . 117.3 no
C14 . C13 N5 . 112.5(4) yes
C14 . C13 H131 . 109.8 no
N5 . C13 H131 . 109.4 no
C14 . C13 H132 . 107.8 no
N5 . C13 H132 . 107.7 no
H131 . C13 H132 . 109.5 no
C13 . C14 C15 . 110.1(5) yes
C13 . C14 C24 . 108.9(5) yes
C15 . C14 C24 . 107.9(5) yes
C13 . C14 C25 . 108.4(5) yes
C15 . C14 C25 . 111.3(5) yes
C24 . C14 C25 . 110.3(5) yes
C14 . C15 N6 . 113.3(4) yes
C14 . C15 H151 . 108.1 no
N6 . C15 H151 . 108.9 no
C14 . C15 H152 . 108.8 no
N6 . C15 H152 . 108.5 no
H151 . C15 H152 . 109.1 no
C17 . C16 N6 . 126.7(5) yes
C17 . C16 H161 . 116.5 no
N6 . C16 H161 . 116.7 no
C16 . C17 C18 . 119.2(6) yes
C16 . C17 C22 . 119.9(5) yes
C18 . C17 C22 . 120.7(5) yes
C17 . C18 C19 . 120.9(6) yes
C17 . C18 H181 . 118.7 no
C19 . C18 H181 . 120.4 no
C18 . C19 C20 . 119.5(6) yes
C18 . C19 H191 . 120.3 no
C20 . C19 H191 . 120.2 no
C19 . C20 C21 . 121.2(6) yes
C19 . C20 H201 . 120.3 no
C21 . C20 H201 . 118.5 no
C20 . C21 C22 . 120.8(6) yes
C20 . C21 O4 . 125.5(5) yes
C22 . C21 O4 . 113.7(5) yes
C21 . C22 C17 . 116.8(5) yes
C21 . C22 O3 . 118.8(5) yes
C17 . C22 O3 . 124.3(5) yes
O4 . C23 H231 . 108.3 no
O4 . C23 H232 . 110.3 no
H231 . C23 H232 . 110.3 no
O4 . C23 H233 . 109.1 no
H231 . C23 H233 . 109.6 no
H232 . C23 H233 . 109.1 no
C14 . C24 H242 . 109.0 no
C14 . C24 H243 . 109.6 no
H242 . C24 H243 . 110.2 no
C14 . C24 H241 . 109.0 no
H242 . C24 H241 . 109.6 no
H243 . C24 H241 . 109.4 no
C14 . C25 H251 . 109.7 no
C14 . C25 H252 . 109.3 no
H251 . C25 H252 . 109.3 no
C14 . C25 H253 . 108.9 no
H251 . C25 H253 . 109.8 no
H252 . C25 H253 . 109.8 no
O5 . C26 H262 . 108.9 no
O5 . C26 H263 . 109.7 no
H262 . C26 H263 . 110.1 no
O5 . C26 H261 . 108.7 no
H262 . C26 H261 . 110.0 no
H263 . C26 H261 . 109.3 no
C28 . C27 C32 . 120.6(6) yes
C28 . C27 O5 . 125.0(6) yes
C32 . C27 O5 . 114.4(5) yes
C27 . C28 C29 . 120.3(6) yes
C27 . C28 H281 . 119.5 no
C29 . C28 H281 . 120.2 no
C28 . C29 C30 . 120.1(6) yes
C28 . C29 H291 . 120.1 no
C30 . C29 H291 . 119.8 no
C29 . C30 C31 . 120.1(6) yes
C29 . C30 H301 . 119.8 no
C31 . C30 H301 . 120.1 no
C30 . C31 C32 . 121.5(6) yes
C30 . C31 C33 . 117.8(6) yes
C32 . C31 C33 . 120.4(5) yes
C27 . C32 C31 . 117.3(5) yes
C27 . C32 O6 . 117.3(5) yes
C31 . C32 O6 . 125.4(5) yes
C31 . C33 N7 . 125.9(5) yes
C31 . C33 H331 . 117.0 no
N7 . C33 H331 . 117.1 no
C35 . C34 N7 . 113.1(4) yes
C35 . C34 H341 . 108.4 no
N7 . C34 H341 . 108.8 no
C35 . C34 H342 . 108.3 no
N7 . C34 H342 . 108.5 no
H341 . C34 H342 . 109.7 no
C34 . C35 C34 5_655 108.5(7) yes
C34 . C35 C36 5_655 109.3(4) yes
C34 5_655 C35 C36 5_655 108.8(4) yes
C34 . C35 C36 . 108.8(4) yes
C34 5_655 C35 C36 . 109.3(4) yes
C36 5_655 C35 C36 . 112.1(9) yes
C35 . C36 H361 . 109.5 no
C35 . C36 H363 . 108.6 no
H361 . C36 H363 . 111.1 no
C35 . C36 H362 . 108.0 no
H361 . C36 H362 . 109.1 no
H363 . C36 H362 . 110.5 no
C38 . C37 H372 . 109.3 no
C38 . C37 H371 . 111.2 no
H372 . C37 H371 . 107.9 no
C38 . C37 H373 . 111.9 no
H372 . C37 H373 . 108.1 no
H371 . C37 H373 . 108.2 no
C37 . C38 N8 . 174.7(15) yes
C40 . C39 H391 . 109.7 no
C40 . C39 H392 . 109.1 no
H391 . C39 H392 . 109.5 no
C40 . C39 H393 . 109.5 no
H391 . C39 H393 . 109.5 no
H392 . C39 H393 . 109.5 no
C39 . C40 N9 . 177.1(12) yes
Mo1 . N1 C1 . 176.1(5) yes
Mo1 . N2 C2 . 168.6(13) yes
Mo1 . N3 C3 . 174.7(6) yes
Mo1 . N4 C4 . 170.7(10) yes
C13 . N5 C12 . 118.4(5) yes
C13 . N5 Ni1 . 115.4(4) yes
C12 . N5 Ni1 . 125.8(4) yes
C15 . N6 C16 . 118.2(5) yes
C15 . N6 Ni1 . 116.0(4) yes
C16 . N6 Ni1 . 125.1(4) yes
C34 . N7 C33 . 119.1(5) yes
C34 . N7 Ni2 . 115.9(4) yes
C33 . N7 Ni2 . 124.6(4) yes
C5 . O1 C6 . 116.7(5) yes
C11 . O2 Ni1 . 125.3(4) yes
C22 . O3 Ni1 . 127.1(3) yes
C23 . O4 C21 . 115.9(5) yes
C26 . O5 C27 . 116.1(5) yes
C32 . O6 Ni2 . 124.2(4) yes
C42 . C41 N10 . 115(2) yes
C42 . C41 H411 . 109.1 no
N10 . C41 H411 . 110.0 no
C42 . C41 H412 . 111.5 no
N10 . C41 H412 . 101.5 no
H411 . C41 H412 . 109.6 no
C41 . C42 H421 . 110.7 no
C41 . C42 H422 . 105.5 no
H421 . C42 H422 . 111.9 no
C41 . C42 H423 . 106.8 no
H421 . C42 H423 . 113.1 no
H422 . C42 H423 . 108.3 no
C43 6_565 C43 C45 6_565 87.22(7) yes
C43 6_565 C43 H452 6_565 109.5 no
C43 6_565 C43 C44 . 137.6(12) yes
C45 6_565 C43 C44 . 132.5(13) yes
H452 6_565 C43 C44 . 112.4 no
C43 6_565 C43 N10 . 58.2(5) yes
C45 6_565 C43 N10 . 59.4(12) yes
H452 6_565 C43 N10 . 94.5 no
C44 . C43 N10 . 123.6(19) yes
C45 6_565 C43 H432 . 114.2 no
H452 6_565 C43 H432 . 112.9 no
C44 . C43 H432 . 111.3 no
N10 . C43 H432 . 100.9 no
C43 6_565 C43 H431 . 112.9 no
C44 . C43 H431 . 106.6 no
N10 . C43 H431 . 106.6 no
H432 . C43 H431 . 106.7 no
C43 . C44 H441 . 111.9 no
C43 . C44 H442 . 106.7 no
H441 . C44 H442 . 110.1 no
C43 . C44 H443 . 106.3 no
H441 . C44 H443 . 110.7 no
H442 . C44 H443 . 111.1 no
C43 6_565 C45 C45 6_565 92.78(7) yes
H431 6_565 C45 C45 6_565 111.5 no
C43 6_565 C45 C46 . 126(2) yes
H431 6_565 C45 C46 . 118.0 no
C45 6_565 C45 C46 . 130.3(16) yes
C43 6_565 C45 N10 . 56.0(13) yes
H431 6_565 C45 N10 . 90.6 no
C45 6_565 C45 N10 . 62.8(5) yes
C46 . C45 N10 . 111(2) yes
C43 6_565 C45 H451 . 124.6 no
H431 6_565 C45 H451 . 117.9 no
C46 . C45 H451 . 109.0 no
N10 . C45 H451 . 108.0 no
C43 6_565 C45 H452 . 54.8 no
C45 6_565 C45 H452 . 123.9 no
C46 . C45 H452 . 104.8 no
N10 . C45 H452 . 110.7 no
H451 . C45 H452 . 113.0 no
H483 6_565 C46 C45 . 101.1 no
H483 6_565 C46 C48 6_565 55.0 no
C45 . C46 C48 6_565 106(4) yes
H483 6_565 C46 H461 . 118.8 no
C45 . C46 H461 . 117.1 no
C48 6_565 C46 H461 . 135.9 no
H483 6_565 C46 H462 . 108.7 no
C45 . C46 H462 . 108.5 no
C48 6_565 C46 H462 . 54.8 no
H461 . C46 H462 . 102.3 no
C45 . C46 H463 . 113.3 no
C48 6_565 C46 H463 . 56.0 no
H461 . C46 H463 . 108.8 no
H462 . C46 H463 . 105.8 no
C47 6_565 C47 C48 . 137.0(12) yes
C47 6_565 C47 N10 . 67.1(4) yes
C48 . C47 N10 . 113.3(19) yes
C47 6_565 C47 H471 . 47.3 no
C48 . C47 H471 . 100.6 no
N10 . C47 H471 . 109.4 no
C47 6_565 C47 H472 . 106.9 no
C48 . C47 H472 . 111.5 no
N10 . C47 H472 . 111.9 no
H471 . C47 H472 . 109.4 no
C47 . C48 C46 6_565 120(4) yes
C47 . C48 H481 . 109.4 no
C46 6_565 C48 H481 . 125.9 no
C47 . C48 H482 . 112.0 no
H481 . C48 H482 . 111.0 no
C47 . C48 H483 . 103.9 no
C46 6_565 C48 H483 . 79.3 no
H481 . C48 H483 . 109.6 no
H482 . C48 H483 . 110.7 no
C45 . N10 C45 6_565 54.4(10) yes
C45 . N10 C47 . 106.4(17) yes
C45 6_565 N10 C47 . 85.8(16) yes
C45 . N10 C47 6_565 85.8(16) yes
C45 6_565 N10 C47 6_565 106.4(17) yes
C45 . N10 C41 6_565 172.8(16) yes
C45 6_565 N10 C41 6_565 120.8(8) yes
C47 . N10 C41 6_565 77.6(15) yes
C47 6_565 N10 C41 6_565 101.2(16) yes
C45 . N10 C41 . 120.8(8) yes
C45 6_565 N10 C41 . 172.8(16) yes
C47 . N10 C41 . 101.2(16) yes
C47 6_565 N10 C41 . 77.6(15) yes
C41 6_565 N10 C41 . 63.2(11) yes
C45 . N10 C43 . 93.0(14) yes
C45 6_565 N10 C43 . 64.6(14) yes
C47 . N10 C43 . 124.8(6) yes
C47 6_565 N10 C43 . 169.1(11) yes
C41 6_565 N10 C43 . 79.8(14) yes
C45 . N10 C43 6_565 64.6(14) yes
C45 6_565 N10 C43 6_565 93.0(14) yes
C47 . N10 C43 6_565 169.1(11) yes
C47 6_565 N10 C43 6_565 124.8(6) yes
C41 6_565 N10 C43 6_565 112.0(16) yes
C41 . N10 C43 . 112.0(16) yes
C41 . N10 C43 6_565 79.8(14) yes
C43 . N10 C43 6_565 63.6(10) yes

loop_
_geom_bond_atom_site_label_1
_geom_bond_atom_site_label_2
_geom_bond_site_symmetry_2
_geom_bond_distance
_geom_bond_publ_flag
Mo1 N3 6_565 2.074(6) yes
Mo1 N1 6_565 2.071(6) yes
Mo1 N1 . 2.071(6) yes
Mo1 N2 . 2.012(15) yes
Mo1 N3 . 2.074(6) yes
Mo1 N4 . 2.099(14) yes
Ni1 N5 . 1.848(4) yes
Ni1 N6 . 1.851(5) yes
Ni1 O2 . 1.833(4) yes
Ni1 O3 . 1.824(3) yes
Ni2 N7 5_655 1.848(4) yes
Ni2 O6 5_655 1.835(4) yes
Ni2 N7 . 1.848(4) yes
Ni2 O6 . 1.835(4) yes
C1 N1 . 1.151(8) yes
C1 S1 . 1.598(7) yes
C2 N2 . 1.13(2) yes
C2 S2 . 1.64(2) yes
C3 N3 . 1.143(9) yes
C3 S3 . 1.610(8) yes
C4 N4 . 1.132(16) yes
C4 S4 . 1.621(17) yes
C5 O1 . 1.416(8) yes
C5 H51 . 0.963 no
C5 H53 . 0.961 no
C5 H52 . 0.959 no
C6 C7 . 1.353(8) yes
C6 C11 . 1.413(8) yes
C6 O1 . 1.354(7) yes
C7 C8 . 1.394(10) yes
C7 H71 . 0.930 no
C8 C9 . 1.348(10) yes
C8 H81 . 0.929 no
C9 C10 . 1.391(8) yes
C9 H91 . 0.937 no
C10 C11 . 1.400(8) yes
C10 C12 . 1.418(9) yes
C11 O2 . 1.293(6) yes
C12 N5 . 1.264(7) yes
C12 H121 . 0.936 no
C13 C14 . 1.519(8) yes
C13 N5 . 1.452(7) yes
C13 H131 . 0.977 no
C13 H132 . 0.972 no
C14 C15 . 1.508(8) yes
C14 C24 . 1.516(8) yes
C14 C25 . 1.510(9) yes
C15 N6 . 1.466(7) yes
C15 H151 . 0.967 no
C15 H152 . 0.973 no
C16 C17 . 1.418(8) yes
C16 N6 . 1.272(7) yes
C16 H161 . 0.940 no
C17 C18 . 1.383(8) yes
C17 C22 . 1.403(8) yes
C18 C19 . 1.356(9) yes
C18 H181 . 0.936 no
C19 C20 . 1.370(10) yes
C19 H191 . 0.934 no
C20 C21 . 1.365(8) yes
C20 H201 . 0.935 no
C21 C22 . 1.408(7) yes
C21 O4 . 1.361(7) yes
C22 O3 . 1.294(6) yes
C23 O4 . 1.413(7) yes
C23 H231 . 0.965 no
C23 H232 . 0.967 no
C23 H233 . 0.968 no
C24 H242 . 0.963 no
C24 H243 . 0.961 no
C24 H241 . 0.960 no
C25 H251 . 0.965 no
C25 H252 . 0.972 no
C25 H253 . 0.964 no
C26 O5 . 1.418(8) yes
C26 H262 . 0.954 no
C26 H263 . 0.969 no
C26 H261 . 0.965 no
C27 C28 . 1.367(8) yes
C27 C32 . 1.408(8) yes
C27 O5 . 1.362(8) yes
C28 C29 . 1.393(10) yes
C28 H281 . 0.936 no
C29 C30 . 1.338(10) yes
C29 H291 . 0.928 no
C30 C31 . 1.395(8) yes
C30 H301 . 0.941 no
C31 C32 . 1.377(8) yes
C31 C33 . 1.418(9) yes
C32 O6 . 1.302(6) yes
C33 N7 . 1.278(7) yes
C33 H331 . 0.928 no
C34 C35 . 1.513(7) yes
C34 N7 . 1.453(7) yes
C34 H341 . 0.975 no
C34 H342 . 0.978 no
C35 C36 5_655 1.509(9) yes
C35 C36 . 1.509(9) yes
C36 H361 . 0.959 no
C36 H363 . 0.955 no
C36 H362 . 0.958 no
C37 C38 . 1.411(16) yes
C37 H372 . 0.962 no
C37 H371 . 0.959 no
C37 H373 . 0.957 no
C38 N8 . 1.075(13) yes
C39 C40 . 1.422(17) yes
C39 H391 . 0.930 no
C39 H392 . 0.930 no
C39 H393 . 0.930 no
C40 N9 . 1.076(11) yes
C41 C42 . 1.40(3) yes
C41 N10 . 1.47(2) yes
C41 H411 . 0.921 no
C41 H412 . 1.065 no
C42 H421 . 0.889 no
C42 H422 . 0.943 no
C42 H423 . 0.931 no
C43 C43 6_565 1.5186(8) yes
C43 C45 6_565 1.57(4) yes
C43 H452 6_565 1.282 no
C43 C44 . 1.53(2) yes
C43 N10 . 1.44(2) yes
C43 H432 . 1.037 no
C43 H431 . 0.900 no
C44 H441 . 0.929 no
C44 H442 . 0.925 no
C44 H443 . 0.918 no
C45 H431 6_565 1.164 no
C45 C45 6_565 1.3664(8) yes
C45 C46 . 1.60(3) yes
C45 N10 . 1.49(3) yes
C45 H451 . 0.975 no
C45 H452 . 0.905 no
C46 H483 6_565 1.117 no
C46 C48 6_565 0.81(4) yes
C46 H461 . 0.957 no
C46 H462 . 0.993 no
C46 H463 . 0.911 no
C47 C47 6_565 1.1525(8) yes
C47 C48 . 1.45(2) yes
C47 N10 . 1.48(2) yes
C47 H471 . 0.850 no
C47 H472 . 0.939 no
C48 H481 . 0.927 no
C48 H482 . 0.915 no
C48 H483 . 0.932 no
H452 H431 6_565 0.448 no
H462 H482 6_565 0.645 no

loop_
_geom_hbond_atom_site_label_D
_geom_hbond_site_symmetry_D
_geom_hbond_atom_site_label_H
_geom_hbond_atom_site_label_A
_geom_hbond_site_symmetry_A
_geom_hbond_angle_DHA
_geom_hbond_distance_DH
_geom_hbond_distance_HA
_geom_hbond_distance_DA
_geom_hbond_publ_flag
C15 . H152 O3 4_665 151 0.97 2.39 3.270(7) yes
C33 . H331 N8 8_464 160 0.93 2.55 3.434(15) yes
C47 6_565 H471 C48 . 128 0.85 1.81 2.428(15) yes
C47 . H471 C48 6_565 128 0.85 1.81 2.428(15) yes
C43 . H432 C44 6_565 123 1.04 2.14 2.843(15) yes
C43 6_565 H432 C44 . 123 1.04 2.14 2.843(15) yes
C45 6_565 H431 C44 . 127 1.16 1.99 2.838(15) yes
